data_4063662
loop_
_publ_author_name
'Lindner, Ronald'
'van den Bosch, Bart'
'Lutz, Martin'
'Reek, Joost N. H.'
'van der Vlugt, Jarl Ivar'

_publ_section_title
;
 Tunable Hemilabile Ligands for Adaptive Transition Metal Complexes
;
_journal_issue 3
_journal_name_full Organometallics
_journal_page_first 499
_journal_paper_doi 10.1021/om100804k
_journal_volume 30
_journal_year 2011
_chemical_formula_moiety 'C32 H42 Ir N2 P'
_chemical_formula_sum 'C32 H42 Ir N2 P'
_chemical_formula_weight 677.85
_chemical_name_systematic
; 
 ? 
;
_space_group_IT_number 2
_symmetry_cell_setting triclinic
_symmetry_space_group_name_Hall '-P 1'
_symmetry_space_group_name_H-M 'P -1'
_atom_sites_solution_hydrogens difmap
_atom_sites_solution_primary direct
_atom_sites_solution_secondary difmap
_audit_creation_method SHELXL-97
_cell_angle_alpha 102.812(2)
_cell_angle_beta 97.385(1)
_cell_angle_gamma 93.308(1)
_cell_formula_units_Z 2
_cell_length_a 10.50720(16)
_cell_length_b 10.6841(2)
_cell_length_c 13.3462(2)
_cell_measurement_reflns_used 27276
_cell_measurement_temperature 150(2)
_cell_measurement_theta_max 27.50
_cell_measurement_theta_min 1.58
_cell_volume 1443.05(4)
_computing_cell_refinement Peakref
_computing_data_collection 'Nonius COLLECT'
_computing_data_reduction 'Eval14, Sadabs'
_computing_structure_refinement 'SHELXL-97 (Sheldrick, 1997)'
_computing_structure_solution 'SHELXS-97 (Sheldrick, 1990)'
_diffrn_ambient_temperature 150(2)
_diffrn_measured_fraction_theta_full 0.998
_diffrn_measured_fraction_theta_max 0.998
_diffrn_measurement_device_type 'Nonius KappaCCD'
_diffrn_measurement_method '\f and \w scans'
_diffrn_radiation_monochromator graphite
_diffrn_radiation_source 'rotating anode'
_diffrn_radiation_type MoK\a
_diffrn_radiation_wavelength 0.71073
_diffrn_reflns_av_R_equivalents 0.0208
_diffrn_reflns_av_sigmaI/netI 0.0155
_diffrn_reflns_limit_h_max 13
_diffrn_reflns_limit_h_min -12
_diffrn_reflns_limit_k_max 13
_diffrn_reflns_limit_k_min -13
_diffrn_reflns_limit_l_max 17
_diffrn_reflns_limit_l_min -17
_diffrn_reflns_number 33596
_diffrn_reflns_theta_full 27.50
_diffrn_reflns_theta_max 27.50
_diffrn_reflns_theta_min 1.58
_exptl_absorpt_coefficient_mu 4.704
_exptl_absorpt_correction_T_max 0.7456
_exptl_absorpt_correction_T_min 0.4937
_exptl_absorpt_correction_type multi-scan
_exptl_absorpt_process_details SADABS-2008/1
_exptl_crystal_colour orange
_exptl_crystal_density_diffrn 1.560
_exptl_crystal_density_method 'not measured'
_exptl_crystal_description block
_exptl_crystal_F_000 680
_exptl_crystal_size_max 0.45
_exptl_crystal_size_mid 0.25
_exptl_crystal_size_min 0.10
_refine_diff_density_max 0.688
_refine_diff_density_min -0.542
_refine_diff_density_rms 0.065
_refine_ls_extinction_method none
_refine_ls_goodness_of_fit_ref 1.028
_refine_ls_hydrogen_treatment mixed
_refine_ls_matrix_type full
_refine_ls_number_parameters 335
_refine_ls_number_reflns 6622
_refine_ls_number_restraints 0
_refine_ls_restrained_S_all 1.028
_refine_ls_R_factor_all 0.0152
_refine_ls_R_factor_gt 0.0129
_refine_ls_shift/su_max 0.004
_refine_ls_shift/su_mean 0.000
_refine_ls_structure_factor_coef Fsqd
_refine_ls_weighting_details 'calc w=1/[\s^2^(Fo^2^)+(0.0131P)^2^+0.9497P] where P=(Fo^2^+2Fc^2^)/3'
_refine_ls_weighting_scheme calc
_refine_ls_wR_factor_gt 0.0290
_refine_ls_wR_factor_ref 0.0297
_reflns_number_gt 6247
_reflns_number_total 6622
_reflns_threshold_expression I>2\s(I)
_cod_data_source_file om100804k_si_001.cif
_cod_data_source_block l0084a
_cod_original_cell_volume 1443.06(4)
_cod_database_code 4063662

loop_
_symmetry_equiv_pos_as_xyz
'x, y, z'
'-x, -y, -z'

loop_
_atom_site_label
_atom_site_type_symbol
_atom_site_fract_x
_atom_site_fract_y
_atom_site_fract_z
_atom_site_U_iso_or_equiv
_atom_site_adp_type
_atom_site_occupancy
_atom_site_symmetry_multiplicity
_atom_site_calc_flag
_atom_site_refinement_flags
Ir1 Ir 0.292396(6) 0.064915(6) 0.689821(5) 0.01147(2) Uani 1 1 d .
P1 P 0.36680(4) 0.26771(4) 0.71330(3) 0.01169(8) Uani 1 1 d .
N1 N 0.31307(15) 0.06187(13) 0.54226(11) 0.0182(3) Uani 1 1 d .
N2 N 0.22965(14) -0.13916(13) 0.61450(11) 0.0164(3) Uani 1 1 d .
C1 C 0.18443(16) 0.05981(16) 0.81179(13) 0.0164(3) Uani 1 1 d .
H1 H 0.129(2) -0.023(2) 0.7930(16) 0.024(5) Uiso 1 1 d .
C2 C 0.31569(16) 0.05152(16) 0.84985(13) 0.0149(3) Uani 1 1 d .
H2 H 0.3407(19) -0.0360(19) 0.8533(16) 0.021(5) Uiso 1 1 d .
C3 C 0.38831(17) 0.15498(17) 0.93721(13) 0.0185(3) Uani 1 1 d .
H3A H 0.3557 0.2391 0.9330 0.022 Uiso 1 1 calc R
H3B H 0.4806 0.1602 0.9289 0.022 Uiso 1 1 calc R
C4 C 0.37513(18) 0.13008(19) 1.04457(14) 0.0242(4) Uani 1 1 d .
H4A H 0.4290 0.0599 1.0555 0.029 Uiso 1 1 calc R
H4B H 0.4105 0.2086 1.0979 0.029 Uiso 1 1 calc R
C5 C 0.23802(19) 0.09367(19) 1.06242(15) 0.0253(4) Uani 1 1 d .
H5A H 0.2418 0.0795 1.1336 0.030 Uiso 1 1 calc R
H5B H 0.2054 0.0109 1.0133 0.030 Uiso 1 1 calc R
C6 C 0.1410(2) 0.1932(2) 1.04944(15) 0.0292(4) Uani 1 1 d .
H6A H 0.0893 0.2026 1.1072 0.035 Uiso 1 1 calc R
H6B H 0.1898 0.2775 1.0563 0.035 Uiso 1 1 calc R
C7 C 0.04838(18) 0.1628(2) 0.94708(15) 0.0264(4) Uani 1 1 d .
H7A H -0.0198 0.2230 0.9539 0.032 Uiso 1 1 calc R
H7B H 0.0063 0.0747 0.9367 0.032 Uiso 1 1 calc R
C8 C 0.10798(17) 0.17088(18) 0.84951(14) 0.0200(4) Uani 1 1 d .
H8A H 0.0381 0.1749 0.7933 0.024 Uiso 1 1 calc R
H8B H 0.1649 0.2519 0.8644 0.024 Uiso 1 1 calc R
C9 C 0.2943(2) -0.06085(16) 0.46651(14) 0.0234(4) Uani 1 1 d .
H9A H 0.3605 -0.0658 0.4196 0.028 Uiso 1 1 calc R
H9B H 0.2082 -0.0706 0.4241 0.028 Uiso 1 1 calc R
C10 C 0.30545(18) -0.16527(16) 0.52586(14) 0.0209(4) Uani 1 1 d .
H10A H 0.2730 -0.2496 0.4788 0.025 Uiso 1 1 calc R
H10B H 0.3971 -0.1694 0.5526 0.025 Uiso 1 1 calc R
C11 C 0.32055(16) 0.17215(16) 0.50609(13) 0.0163(3) Uani 1 1 d .
C12 C 0.34497(16) 0.29074(16) 0.58134(13) 0.0150(3) Uani 1 1 d .
C13 C 0.34953(17) 0.40688(17) 0.55127(14) 0.0199(4) Uani 1 1 d .
H13 H 0.3674 0.4854 0.6026 0.024 Uiso 1 1 calc R
C14 C 0.32829(19) 0.40963(18) 0.44676(15) 0.0256(4) Uani 1 1 d .
H14 H 0.3295 0.4894 0.4264 0.031 Uiso 1 1 calc R
C15 C 0.3054(2) 0.29397(19) 0.37298(15) 0.0266(4) Uani 1 1 d .
H15 H 0.2912 0.2953 0.3015 0.032 Uiso 1 1 calc R
C16 C 0.30269(18) 0.17679(18) 0.40061(14) 0.0226(4) Uani 1 1 d .
H16 H 0.2887 0.0990 0.3483 0.027 Uiso 1 1 calc R
C17 C 0.08823(17) -0.14358(18) 0.57618(15) 0.0245(4) Uani 1 1 d .
H17A H 0.0741 -0.0684 0.5454 0.029 Uiso 1 1 calc R
H17B H 0.0416 -0.1330 0.6370 0.029 Uiso 1 1 calc R
C18 C 0.0269(2) -0.2642(2) 0.4965(2) 0.0427(6) Uani 1 1 d .
H18A H 0.0666 -0.2725 0.4331 0.064 Uiso 1 1 calc R
H18B H -0.0657 -0.2574 0.4803 0.064 Uiso 1 1 calc R
H18C H 0.0406 -0.3402 0.5251 0.064 Uiso 1 1 calc R
C19 C 0.25018(17) -0.23708(16) 0.67769(15) 0.0207(4) Uani 1 1 d .
H19A H 0.2105 -0.3220 0.6358 0.025 Uiso 1 1 calc R
H19B H 0.2052 -0.2141 0.7391 0.025 Uiso 1 1 calc R
C20 C 0.39068(18) -0.24923(17) 0.71434(16) 0.0249(4) Uani 1 1 d .
H20A H 0.4303 -0.2954 0.6560 0.037 Uiso 1 1 calc R
H20B H 0.3967 -0.2971 0.7693 0.037 Uiso 1 1 calc R
H20C H 0.4358 -0.1631 0.7415 0.037 Uiso 1 1 calc R
C21 C 0.54152(15) 0.30215(15) 0.75373(12) 0.0135(3) Uani 1 1 d .
C22 C 0.61353(16) 0.20298(16) 0.77504(13) 0.0155(3) Uani 1 1 d .
H22 H 0.5710 0.1213 0.7729 0.019 Uiso 1 1 calc R
C23 C 0.74673(16) 0.22254(17) 0.79937(14) 0.0194(4) Uani 1 1 d .
H23 H 0.7948 0.1545 0.8141 0.023 Uiso 1 1 calc R
C24 C 0.80963(17) 0.34105(18) 0.80224(14) 0.0216(4) Uani 1 1 d .
H24 H 0.9008 0.3543 0.8187 0.026 Uiso 1 1 calc R
C25 C 0.73919(17) 0.44033(17) 0.78103(15) 0.0216(4) Uani 1 1 d .
H25 H 0.7822 0.5218 0.7831 0.026 Uiso 1 1 calc R
C26 C 0.60587(17) 0.42105(16) 0.75672(14) 0.0187(3) Uani 1 1 d .
H26 H 0.5582 0.4894 0.7420 0.022 Uiso 1 1 calc R
C27 C 0.30224(16) 0.40939(15) 0.78726(13) 0.0137(3) Uani 1 1 d .
C28 C 0.36387(17) 0.47949(16) 0.88390(13) 0.0178(3) Uani 1 1 d .
H28 H 0.4452 0.4574 0.9114 0.021 Uiso 1 1 calc R
C29 C 0.3076(2) 0.58107(18) 0.94021(15) 0.0259(4) Uani 1 1 d .
H29 H 0.3502 0.6278 1.0062 0.031 Uiso 1 1 calc R
C30 C 0.1900(2) 0.61464(18) 0.90094(16) 0.0281(4) Uani 1 1 d .
H30 H 0.1521 0.6849 0.9395 0.034 Uiso 1 1 calc R
C31 C 0.12701(18) 0.54586(18) 0.80517(16) 0.0243(4) Uani 1 1 d .
H31 H 0.0457 0.5687 0.7782 0.029 Uiso 1 1 calc R
C32 C 0.18261(16) 0.44371(16) 0.74881(14) 0.0180(3) Uani 1 1 d .
H32 H 0.1389 0.3966 0.6834 0.022 Uiso 1 1 calc R

loop_
_atom_site_aniso_label
_atom_site_aniso_U_11
_atom_site_aniso_U_22
_atom_site_aniso_U_33
_atom_site_aniso_U_23
_atom_site_aniso_U_13
_atom_site_aniso_U_12
Ir1 0.01208(3) 0.01159(3) 0.00945(3) 0.00006(2) 0.00103(2) 0.00081(2)
P1 0.01252(19) 0.01200(18) 0.00945(19) 0.00034(15) 0.00113(15) 0.00149(15)
N1 0.0273(8) 0.0155(7) 0.0098(7) -0.0013(5) 0.0037(6) 0.0011(6)
N2 0.0159(7) 0.0135(6) 0.0173(7) 0.0007(5) -0.0013(6) -0.0002(5)
C1 0.0163(8) 0.0187(8) 0.0143(8) 0.0037(6) 0.0032(6) 0.0004(7)
C2 0.0179(8) 0.0159(8) 0.0117(8) 0.0038(6) 0.0030(6) 0.0032(6)
C3 0.0182(8) 0.0224(8) 0.0135(8) 0.0026(7) 0.0004(7) 0.0000(7)
C4 0.0240(9) 0.0340(10) 0.0130(9) 0.0044(7) -0.0014(7) 0.0039(8)
C5 0.0292(10) 0.0337(10) 0.0160(9) 0.0098(8) 0.0063(8) 0.0047(8)
C6 0.0313(11) 0.0412(11) 0.0179(9) 0.0069(8) 0.0110(8) 0.0107(9)
C7 0.0187(9) 0.0431(11) 0.0216(10) 0.0108(8) 0.0096(7) 0.0097(8)
C8 0.0170(8) 0.0283(9) 0.0177(9) 0.0081(7) 0.0058(7) 0.0076(7)
C9 0.0363(11) 0.0178(8) 0.0129(8) -0.0038(7) 0.0048(8) 0.0016(8)
C10 0.0267(9) 0.0144(8) 0.0184(9) -0.0039(7) 0.0042(7) 0.0019(7)
C11 0.0167(8) 0.0188(8) 0.0128(8) 0.0018(6) 0.0029(6) 0.0014(6)
C12 0.0152(8) 0.0180(8) 0.0113(8) 0.0026(6) 0.0018(6) 0.0015(6)
C13 0.0229(9) 0.0178(8) 0.0186(9) 0.0040(7) 0.0024(7) 0.0006(7)
C14 0.0331(11) 0.0249(9) 0.0215(10) 0.0112(8) 0.0044(8) 0.0019(8)
C15 0.0349(11) 0.0332(10) 0.0132(9) 0.0087(8) 0.0037(8) 0.0032(8)
C16 0.0299(10) 0.0243(9) 0.0123(8) 0.0009(7) 0.0042(7) 0.0011(8)
C17 0.0173(9) 0.0252(9) 0.0249(10) -0.0022(8) -0.0046(7) -0.0004(7)
C18 0.0254(11) 0.0418(13) 0.0449(14) -0.0137(11) -0.0089(10) -0.0056(9)
C19 0.0228(9) 0.0141(8) 0.0238(9) 0.0033(7) 0.0013(7) -0.0001(7)
C20 0.0277(10) 0.0179(8) 0.0281(10) 0.0052(7) -0.0016(8) 0.0056(7)
C21 0.0134(7) 0.0171(8) 0.0092(7) 0.0005(6) 0.0030(6) 0.0020(6)
C22 0.0169(8) 0.0156(7) 0.0131(8) 0.0010(6) 0.0030(6) 0.0021(6)
C23 0.0169(8) 0.0222(8) 0.0191(9) 0.0035(7) 0.0020(7) 0.0066(7)
C24 0.0126(8) 0.0293(9) 0.0222(9) 0.0049(7) 0.0023(7) 0.0008(7)
C25 0.0177(8) 0.0218(9) 0.0251(10) 0.0072(7) 0.0016(7) -0.0038(7)
C26 0.0177(8) 0.0189(8) 0.0201(9) 0.0066(7) 0.0015(7) 0.0016(7)
C27 0.0166(8) 0.0114(7) 0.0132(8) 0.0016(6) 0.0043(6) 0.0016(6)
C28 0.0208(8) 0.0179(8) 0.0136(8) 0.0013(6) 0.0020(7) 0.0029(7)
C29 0.0349(11) 0.0233(9) 0.0169(9) -0.0027(7) 0.0058(8) 0.0049(8)
C30 0.0346(11) 0.0238(9) 0.0288(11) 0.0024(8) 0.0171(9) 0.0128(8)
C31 0.0195(9) 0.0248(9) 0.0325(11) 0.0097(8) 0.0095(8) 0.0094(7)
C32 0.0154(8) 0.0187(8) 0.0193(9) 0.0037(7) 0.0017(7) 0.0009(6)

loop_
_atom_type_symbol
_atom_type_description
_atom_type_scat_dispersion_real
_atom_type_scat_dispersion_imag
_atom_type_scat_source
C C 0.0033 0.0016 'International Tables Vol C Tables 4.2.6.8 and 6.1.1.4'
H H 0.0000 0.0000 'International Tables Vol C Tables 4.2.6.8 and 6.1.1.4'
Ir Ir -1.4442 7.9887 'International Tables Vol C Tables 4.2.6.8 and 6.1.1.4'
N N 0.0061 0.0033 'International Tables Vol C Tables 4.2.6.8 and 6.1.1.4'
P P 0.1023 0.0942 'International Tables Vol C Tables 4.2.6.8 and 6.1.1.4'

loop_
_geom_angle_atom_site_label_1
_geom_angle_atom_site_label_2
_geom_angle_atom_site_label_3
_geom_angle
N1 Ir1 C1 154.05(7)
N1 Ir1 C2 166.15(6)
C1 Ir1 C2 38.94(6)
N1 Ir1 P1 82.25(4)
C1 Ir1 P1 105.58(5)
C2 Ir1 P1 98.66(5)
N1 Ir1 N2 79.13(6)
C1 Ir1 N2 91.82(6)
C2 Ir1 N2 99.14(6)
P1 Ir1 N2 161.34(4)
C12 P1 C27 103.33(8)
C12 P1 C21 103.08(8)
C27 P1 C21 102.86(7)
C12 P1 Ir1 102.03(5)
C27 P1 Ir1 126.97(6)
C21 P1 Ir1 115.52(5)
C11 N1 C9 117.88(14)
C11 N1 Ir1 122.12(11)
C9 N1 Ir1 118.89(12)
C19 N2 C10 109.89(13)
C19 N2 C17 108.91(14)
C10 N2 C17 111.00(14)
C19 N2 Ir1 118.09(10)
C10 N2 Ir1 102.77(10)
C17 N2 Ir1 105.98(10)
C2 C1 C8 124.72(15)
C2 C1 Ir1 72.32(10)
C8 C1 Ir1 119.51(12)
C2 C1 H1 115.7(12)
C8 C1 H1 110.7(12)
Ir1 C1 H1 107.9(12)
C1 C2 C3 121.06(15)
C1 C2 Ir1 68.74(10)
C3 C2 Ir1 123.20(12)
C1 C2 H2 116.2(12)
C3 C2 H2 112.3(12)
Ir1 C2 H2 108.6(12)
C2 C3 C4 112.62(15)
C2 C3 H3A 109.1
C4 C3 H3A 109.1
C2 C3 H3B 109.1
C4 C3 H3B 109.1
H3A C3 H3B 107.8
C5 C4 C3 115.85(15)
C5 C4 H4A 108.3
C3 C4 H4A 108.3
C5 C4 H4B 108.3
C3 C4 H4B 108.3
H4A C4 H4B 107.4
C4 C5 C6 115.33(17)
C4 C5 H5A 108.4
C6 C5 H5A 108.4
C4 C5 H5B 108.4
C6 C5 H5B 108.4
H5A C5 H5B 107.5
C7 C6 C5 116.04(17)
C7 C6 H6A 108.3
C5 C6 H6A 108.3
C7 C6 H6B 108.3
C5 C6 H6B 108.3
H6A C6 H6B 107.4
C6 C7 C8 116.25(16)
C6 C7 H7A 108.2
C8 C7 H7A 108.2
C6 C7 H7B 108.2
C8 C7 H7B 108.2
H7A C7 H7B 107.4
C1 C8 C7 114.02(15)
C1 C8 H8A 108.7
C7 C8 H8A 108.7
C1 C8 H8B 108.7
C7 C8 H8B 108.7
H8A C8 H8B 107.6
N1 C9 C10 107.29(14)
N1 C9 H9A 110.3
C10 C9 H9A 110.3
N1 C9 H9B 110.3
C10 C9 H9B 110.3
H9A C9 H9B 108.5
N2 C10 C9 110.44(14)
N2 C10 H10A 109.6
C9 C10 H10A 109.6
N2 C10 H10B 109.6
C9 C10 H10B 109.6
H10A C10 H10B 108.1
N1 C11 C16 125.15(15)
N1 C11 C12 117.05(15)
C16 C11 C12 117.78(16)
C13 C12 C11 120.67(16)
C13 C12 P1 127.13(13)
C11 C12 P1 112.20(12)
C12 C13 C14 120.71(16)
C12 C13 H13 119.6
C14 C13 H13 119.6
C15 C14 C13 118.79(17)
C15 C14 H14 120.6
C13 C14 H14 120.6
C16 C15 C14 121.75(18)
C16 C15 H15 119.1
C14 C15 H15 119.1
C15 C16 C11 120.26(17)
C15 C16 H16 119.9
C11 C16 H16 119.9
N2 C17 C18 117.17(16)
N2 C17 H17A 108.0
C18 C17 H17A 108.0
N2 C17 H17B 108.0
C18 C17 H17B 108.0
H17A C17 H17B 107.2
C17 C18 H18A 109.5
C17 C18 H18B 109.5
H18A C18 H18B 109.5
C17 C18 H18C 109.5
H18A C18 H18C 109.5
H18B C18 H18C 109.5
N2 C19 C20 114.06(15)
N2 C19 H19A 108.7
C20 C19 H19A 108.7
N2 C19 H19B 108.7
C20 C19 H19B 108.7
H19A C19 H19B 107.6
C19 C20 H20A 109.5
C19 C20 H20B 109.5
H20A C20 H20B 109.5
C19 C20 H20C 109.5
H20A C20 H20C 109.5
H20B C20 H20C 109.5
C26 C21 C22 118.78(15)
C26 C21 P1 122.32(13)
C22 C21 P1 118.74(12)
C23 C22 C21 120.62(16)
C23 C22 H22 119.7
C21 C22 H22 119.7
C24 C23 C22 120.11(16)
C24 C23 H23 119.9
C22 C23 H23 119.9
C23 C24 C25 119.83(16)
C23 C24 H24 120.1
C25 C24 H24 120.1
C24 C25 C26 120.18(17)
C24 C25 H25 119.9
C26 C25 H25 119.9
C25 C26 C21 120.48(16)
C25 C26 H26 119.8
C21 C26 H26 119.8
C28 C27 C32 118.51(15)
C28 C27 P1 122.54(13)
C32 C27 P1 118.81(12)
C29 C28 C27 120.64(16)
C29 C28 H28 119.7
C27 C28 H28 119.7
C30 C29 C28 120.26(17)
C30 C29 H29 119.9
C28 C29 H29 119.9
C29 C30 C31 119.98(17)
C29 C30 H30 120.0
C31 C30 H30 120.0
C32 C31 C30 119.97(17)
C32 C31 H31 120.0
C30 C31 H31 120.0
C31 C32 C27 120.64(16)
C31 C32 H32 119.7
C27 C32 H32 119.7

loop_
_geom_bond_atom_site_label_1
_geom_bond_atom_site_label_2
_geom_bond_distance
Ir1 N1 2.0022(15)
Ir1 C1 2.1087(17)
Ir1 C2 2.1558(17)
Ir1 P1 2.2010(4)
Ir1 N2 2.2115(13)
P1 C12 1.8192(17)
P1 C27 1.8313(16)
P1 C21 1.8374(17)
N1 C11 1.371(2)
N1 C9 1.453(2)
N2 C19 1.491(2)
N2 C10 1.494(2)
N2 C17 1.503(2)
C1 C2 1.422(2)
C1 C8 1.502(2)
C1 H1 0.99(2)
C2 C3 1.505(2)
C2 H2 0.99(2)
C3 C4 1.536(3)
C3 H3A 0.9900
C3 H3B 0.9900
C4 C5 1.532(3)
C4 H4A 0.9900
C4 H4B 0.9900
C5 C6 1.537(3)
C5 H5A 0.9900
C5 H5B 0.9900
C6 C7 1.531(3)
C6 H6A 0.9900
C6 H6B 0.9900
C7 C8 1.533(3)
C7 H7A 0.9900
C7 H7B 0.9900
C8 H8A 0.9900
C8 H8B 0.9900
C9 C10 1.506(3)
C9 H9A 0.9900
C9 H9B 0.9900
C10 H10A 0.9900
C10 H10B 0.9900
C11 C16 1.408(2)
C11 C12 1.418(2)
C12 C13 1.386(2)
C13 C14 1.391(3)
C13 H13 0.9500
C14 C15 1.386(3)
C14 H14 0.9500
C15 C16 1.381(3)
C15 H15 0.9500
C16 H16 0.9500
C17 C18 1.525(3)
C17 H17A 0.9900
C17 H17B 0.9900
C18 H18A 0.9800
C18 H18B 0.9800
C18 H18C 0.9800
C19 C20 1.517(2)
C19 H19A 0.9900
C19 H19B 0.9900
C20 H20A 0.9800
C20 H20B 0.9800
C20 H20C 0.9800
C21 C26 1.394(2)
C21 C22 1.395(2)
C22 C23 1.388(2)
C22 H22 0.9500
C23 C24 1.385(3)
C23 H23 0.9500
C24 C25 1.387(3)
C24 H24 0.9500
C25 C26 1.389(2)
C25 H25 0.9500
C26 H26 0.9500
C27 C28 1.395(2)
C27 C32 1.396(2)
C28 C29 1.385(2)
C28 H28 0.9500
C29 C30 1.377(3)
C29 H29 0.9500
C30 C31 1.386(3)
C30 H30 0.9500
C31 C32 1.386(2)
C31 H31 0.9500
C32 H32 0.9500

loop_
_geom_torsion_atom_site_label_1
_geom_torsion_atom_site_label_2
_geom_torsion_atom_site_label_3
_geom_torsion_atom_site_label_4
_geom_torsion
N1 Ir1 P1 C12 16.16(7)
C1 Ir1 P1 C12 -138.55(7)
C2 Ir1 P1 C12 -177.80(7)
N2 Ir1 P1 C12 19.74(13)
N1 Ir1 P1 C27 133.26(8)
C1 Ir1 P1 C27 -21.45(8)
C2 Ir1 P1 C27 -60.71(8)
N2 Ir1 P1 C27 136.83(13)
N1 Ir1 P1 C21 -94.82(7)
C1 Ir1 P1 C21 110.47(8)
C2 Ir1 P1 C21 71.21(7)
N2 Ir1 P1 C21 -91.25(13)
C1 Ir1 N1 C11 89.89(19)
C2 Ir1 N1 C11 -114.7(2)
P1 Ir1 N1 C11 -19.99(13)
N2 Ir1 N1 C11 161.18(14)
C1 Ir1 N1 C9 -77.8(2)
C2 Ir1 N1 C9 77.6(3)
P1 Ir1 N1 C9 172.36(14)
N2 Ir1 N1 C9 -6.47(13)
N1 Ir1 N2 C19 150.51(13)
C1 Ir1 N2 C19 -53.99(13)
C2 Ir1 N2 C19 -15.54(13)
P1 Ir1 N2 C19 146.90(11)
N1 Ir1 N2 C10 29.41(10)
C1 Ir1 N2 C10 -175.08(11)
C2 Ir1 N2 C10 -136.63(10)
P1 Ir1 N2 C10 25.81(18)
N1 Ir1 N2 C17 -87.15(12)
C1 Ir1 N2 C17 68.36(12)
C2 Ir1 N2 C17 106.81(12)
P1 Ir1 N2 C17 -90.76(16)
N1 Ir1 C1 C2 170.87(12)
P1 Ir1 C1 C2 -84.46(9)
N2 Ir1 C1 C2 102.34(10)
N1 Ir1 C1 C8 -68.7(2)
C2 Ir1 C1 C8 120.43(17)
P1 Ir1 C1 C8 35.97(14)
N2 Ir1 C1 C8 -137.23(13)
C8 C1 C2 C3 2.7(3)
Ir1 C1 C2 C3 116.84(16)
C8 C1 C2 Ir1 -114.09(17)
N1 Ir1 C2 C1 -163.1(2)
P1 Ir1 C2 C1 104.12(9)
N2 Ir1 C2 C1 -81.49(10)
N1 Ir1 C2 C3 82.8(3)
C1 Ir1 C2 C3 -114.02(17)
P1 Ir1 C2 C3 -9.91(14)
N2 Ir1 C2 C3 164.49(13)
C1 C2 C3 C4 88.7(2)
Ir1 C2 C3 C4 172.29(12)
C2 C3 C4 C5 -47.5(2)
C3 C4 C5 C6 -58.6(2)
C4 C5 C6 C7 101.8(2)
C5 C6 C7 C8 -69.7(2)
C2 C1 C8 C7 -84.4(2)
Ir1 C1 C8 C7 -172.55(12)
C6 C7 C8 C1 74.9(2)
C11 N1 C9 C10 173.31(15)
Ir1 N1 C9 C10 -18.5(2)
C19 N2 C10 C9 -175.35(14)
C17 N2 C10 C9 64.11(18)
Ir1 N2 C10 C9 -48.81(15)
N1 C9 C10 N2 45.8(2)
C9 N1 C11 C16 4.6(3)
Ir1 N1 C11 C16 -163.17(14)
C9 N1 C11 C12 -177.10(15)
Ir1 N1 C11 C12 15.1(2)
N1 C11 C12 C13 -177.74(16)
C16 C11 C12 C13 0.7(3)
N1 C11 C12 P1 2.0(2)
C16 C11 C12 P1 -179.59(13)
C27 P1 C12 C13 32.06(17)
C21 P1 C12 C13 -74.79(17)
Ir1 P1 C12 C13 165.09(15)
C27 P1 C12 C11 -147.64(12)
C21 P1 C12 C11 105.51(13)
Ir1 P1 C12 C11 -14.61(13)
C11 C12 C13 C14 1.0(3)
P1 C12 C13 C14 -178.68(14)
C12 C13 C14 C15 -1.5(3)
C13 C14 C15 C16 0.3(3)
C14 C15 C16 C11 1.4(3)
N1 C11 C16 C15 176.41(18)
C12 C11 C16 C15 -1.9(3)
C19 N2 C17 C18 -67.9(2)
C10 N2 C17 C18 53.2(2)
Ir1 N2 C17 C18 164.10(17)
C10 N2 C19 C20 53.85(19)
C17 N2 C19 C20 175.64(15)
Ir1 N2 C19 C20 -63.51(18)
C12 P1 C21 C26 59.83(16)
C27 P1 C21 C26 -47.38(16)
Ir1 P1 C21 C26 170.20(12)
C12 P1 C21 C22 -115.50(14)
C27 P1 C21 C22 137.29(13)
Ir1 P1 C21 C22 -5.13(15)
C26 C21 C22 C23 0.4(2)
P1 C21 C22 C23 175.87(13)
C21 C22 C23 C24 -0.3(3)
C22 C23 C24 C25 0.2(3)
C23 C24 C25 C26 -0.1(3)
C24 C25 C26 C21 0.2(3)
C22 C21 C26 C25 -0.3(3)
P1 C21 C26 C25 -175.66(14)
C12 P1 C27 C28 -136.67(15)
C21 P1 C27 C28 -29.65(16)
Ir1 P1 C27 C28 106.81(14)
C12 P1 C27 C32 47.65(15)
C21 P1 C27 C32 154.66(14)
Ir1 P1 C27 C32 -68.87(15)
C32 C27 C28 C29 -0.2(3)
P1 C27 C28 C29 -175.86(14)
C27 C28 C29 C30 -0.4(3)
C28 C29 C30 C31 0.6(3)
C29 C30 C31 C32 -0.3(3)
C30 C31 C32 C27 -0.3(3)
C28 C27 C32 C31 0.5(3)
P1 C27 C32 C31 176.37(14)
